data_4037165
loop_
_publ_author_name
'Gopalakrishnan, Bojan'
'Mohan, Sruthi'
'Parella, Ramarao'
'Babu, Srinivasarao Arulananda'

_publ_section_title
;
 Diastereoselective Pd(II)-Catalyzed sp<sup>3</sup> C-H Arylation Followed
 by Ring Opening of Cyclopropanecarboxamides: Construction of anti
 \b-Acyloxy Carboxamide Derivatives.
;
_journal_issue 19
_journal_name_full 'The Journal of organic chemistry'
_journal_page_first 8988
_journal_page_last 9005
_journal_paper_doi 10.1021/acs.joc.6b01635
_journal_volume 81
_journal_year 2016
_chemical_formula_moiety 'C36 H34 N2 O3'
_chemical_formula_sum 'C36 H34 N2 O3'
_chemical_formula_weight 542.65
_space_group_crystal_system triclinic
_space_group_IT_number 2
_space_group_name_Hall '-P 1'
_space_group_name_H-M_alt 'P -1'
_atom_sites_solution_hydrogens geom
_atom_sites_solution_primary direct
_audit_creation_date 2014-10-21
_audit_creation_method
;
Olex2 1.2
(compiled 2014.09.19 svn.r3010 for OlexSys, GUI svn.r4874)
;
_cell_angle_alpha 89.790(9)
_cell_angle_beta 85.921(7)
_cell_angle_gamma 78.734(8)
_cell_formula_units_Z 2
_cell_length_a 8.8959(5)
_cell_length_b 11.9585(7)
_cell_length_c 13.9954(13)
_cell_measurement_reflns_used 3059
_cell_measurement_temperature 293
_cell_measurement_theta_max 27.4
_cell_measurement_theta_min 3.1
_cell_volume 1456.39(18)
_computing_cell_refinement
;
CrystalClear-SM Expert 2.0 r15 (Rigaku, 2011)
;
_computing_data_collection
;
CrystalClear-SM Expert 2.0 r15 (Rigaku, 2011)
;
_computing_data_reduction
;
CrystalClear-SM Expert 2.0 r15 (Rigaku, 2011)
;
_computing_molecular_graphics 'Olex2 (Dolomanov et al., 2009)'
_computing_publication_material 'Olex2 (Dolomanov et al., 2009)'
_computing_structure_refinement 'ShelXL (Sheldrick, 2008)'
_computing_structure_solution 'ShelXS (Sheldrick, 2008)'
_diffrn_ambient_temperature 293
_diffrn_detector CCD
_diffrn_detector_area_resol_mean 13.6612
_diffrn_measured_fraction_theta_full 0.996
_diffrn_measured_fraction_theta_max 0.996
_diffrn_measurement_details
;
scan:
	Number of images: 629
	           Slice: -69.0000 - 119.7000
	     Image width: 0.3000
	        Exp time: 10.0000
	   Rotation axis: Omega
	           Omega: 0.0000
	             Chi: 54.0000
	             Phi: 120.0000
	             XTD: 50.0000
	          2theta: 29.9000
scan:
	Number of images: 629
	           Slice: -69.0000 - 119.7000
	     Image width: 0.3000
	        Exp time: 10.0000
	   Rotation axis: Omega
	           Omega: 0.0000
	             Chi: 54.0000
	             Phi: 240.0000
	             XTD: 50.0000
	          2theta: 29.9000
scan:
	Number of images: 629
	           Slice: -69.0000 - 119.7000
	     Image width: 0.3000
	        Exp time: 10.0000
	   Rotation axis: Omega
	           Omega: 0.0000
	             Chi: 54.0000
	             Phi: 0.0000
	             XTD: 50.0000
	          2theta: 29.9000
;
_diffrn_measurement_device
;
XtaLABmini: Fixed Chi 2 circle
;
_diffrn_measurement_device_type 'Bruker APEX-II CCD'
_diffrn_measurement_method '\w scans'
_diffrn_measurement_specimen_support Fiber
_diffrn_orient_matrix_type d*Trek
_diffrn_orient_matrix_UB_11 -0.107305
_diffrn_orient_matrix_UB_12 -0.024041
_diffrn_orient_matrix_UB_13 0.033370
_diffrn_orient_matrix_UB_21 -0.008615
_diffrn_orient_matrix_UB_22 0.080332
_diffrn_orient_matrix_UB_23 -0.027267
_diffrn_orient_matrix_UB_31 -0.010179
_diffrn_orient_matrix_UB_32 -0.023057
_diffrn_orient_matrix_UB_33 -0.067057
_diffrn_radiation_monochromator graphite
_diffrn_radiation_type MoK\a
_diffrn_radiation_wavelength 0.71073
_diffrn_reflns_av_R_equivalents 0.0972
_diffrn_reflns_av_unetI/netI 0.0744
_diffrn_reflns_Laue_measured_fraction_full 0.996
_diffrn_reflns_Laue_measured_fraction_max 0.996
_diffrn_reflns_limit_h_max 10
_diffrn_reflns_limit_h_min -10
_diffrn_reflns_limit_k_max 14
_diffrn_reflns_limit_k_min -14
_diffrn_reflns_limit_l_max 16
_diffrn_reflns_limit_l_min -16
_diffrn_reflns_number 12889
_diffrn_reflns_point_group_measured_fraction_full 0.996
_diffrn_reflns_point_group_measured_fraction_max 0.996
_diffrn_reflns_theta_full 25.000
_diffrn_reflns_theta_max 25.024
_diffrn_reflns_theta_min 3.078
_diffrn_source 'Sealed Tube'
_diffrn_source_current 12.0
_diffrn_source_power 0.6
_diffrn_source_voltage 50.0
_diffrn_standards_number 0
_exptl_absorpt_coefficient_mu 0.079
_exptl_absorpt_correction_T_max 1.000
_exptl_absorpt_correction_T_min 0.902
_exptl_absorpt_correction_type multi-scan
_exptl_crystal_colour Colorless
_exptl_crystal_density_diffrn 1.237
_exptl_crystal_density_method "'not measured'"
_exptl_crystal_description Prism
_exptl_crystal_F_000 576
_exptl_crystal_size_max 0.2
_exptl_crystal_size_mid 0.2
_exptl_crystal_size_min 0.2
_refine_diff_density_max 0.237
_refine_diff_density_min -0.267
_refine_diff_density_rms 0.042
_refine_ls_extinction_method none
_refine_ls_goodness_of_fit_ref 1.080
_refine_ls_hydrogen_treatment constr
_refine_ls_matrix_type full
_refine_ls_number_parameters 374
_refine_ls_number_reflns 5120
_refine_ls_number_restraints 0
_refine_ls_restrained_S_all 1.080
_refine_ls_R_factor_all 0.0710
_refine_ls_R_factor_gt 0.0573
_refine_ls_shift/su_max 0.000
_refine_ls_shift/su_mean 0.000
_refine_ls_structure_factor_coef Fsqd
_refine_ls_weighting_details 'w=1/[\s^2^(Fo^2^)+(0.0811P)^2^+0.1272P] where P=(Fo^2^+2Fc^2^)/3'
_refine_ls_weighting_scheme calc
_refine_ls_wR_factor_gt 0.1565
_refine_ls_wR_factor_ref 0.1733
_reflns_Friedel_coverage 0.000
_reflns_number_gt 3932
_reflns_number_total 5120
_reflns_threshold_expression 'I > 2\s(I)'
_cod_data_source_file jo6b01635_si_004.cif
_cod_data_source_block shelx
_cod_database_code 4037165
_shelxl_version_number 2014-3
_shelx_space_group_comment
;
The symmetry employed for this shelxl refinement is uniquely defined
by the following loop, which should always be used as a source of
symmetry information in preference to the above space-group names.
They are only intended as comments.
;
_shelx_estimated_absorpt_t_max 0.984
_shelx_estimated_absorpt_t_min 0.984
_olex2_refinement_description
;
1. Fixed Uiso
 At 1.2 times of:
  All C(H) groups, All N(H) groups
 At 1.5 times of:
  All C(H,H,H) groups
2.a Ternary CH refined with riding coordinates:
 C6(H6), C7(H7), C15(H15)
2.b Aromatic/amide H refined with riding coordinates:
 N1(H1), C3(H3), C4(H4), C12(H12), C13(H13), C14(H14), C19(H19), C20(H20),
 C23(H23), C24(H24), C25(H25), C26(H26), C28(H28), C29(H29), C31(H31), C32(H32),
  C34(H34), C35(H35), C36(H36)
2.c Idealised Me refined as rotating group:
 C1(H1A,H1B,H1C), C17(H17A,H17B,H17C), C22(H22A,H22B,H22C), C33(H33A,H33B,H33C)
;
_olex2_submission_special_instructions 'No special instructions were received'

loop_
_space_group_symop_operation_xyz
'x, y, z'
'-x, -y, -z'

loop_
_atom_site_label
_atom_site_type_symbol
_atom_site_fract_x
_atom_site_fract_y
_atom_site_fract_z
_atom_site_U_iso_or_equiv
_atom_site_adp_type
_atom_site_occupancy
_atom_site_site_symmetry_order
_atom_site_calc_flag
_atom_site_refinement_flags_posn
O1 O 0.20757(14) 0.84188(11) 0.23177(10) 0.0622(4) Uani 1 1 d .
O2 O 0.57733(14) 0.74519(11) 0.35889(10) 0.0604(4) Uani 1 1 d .
O3 O 0.7614(2) 0.59077(18) 0.3471(2) 0.1370(10) Uani 1 1 d .
N1 N 0.45293(17) 0.85017(12) 0.17950(11) 0.0517(4) Uani 1 1 d .
H1 H 0.5440 0.8093 0.1716 0.062 Uiso 1 1 calc R
N2 N 0.71137(17) 0.92964(13) 0.13953(11) 0.0548(4) Uani 1 1 d .
C1 C 0.0715(3) 0.5943(2) -0.13998(15) 0.0744(6) Uani 1 1 d .
H1A H -0.0366 0.5940 -0.1370 0.112 Uiso 1 1 calc GR
H1B H 0.1269 0.5275 -0.1738 0.112 Uiso 1 1 calc GR
H1C H 0.0910 0.6611 -0.1729 0.112 Uiso 1 1 calc GR
C2 C 0.1238(2) 0.59485(15) -0.03916(13) 0.0533(5) Uani 1 1 d .
C3 C 0.2637(2) 0.53110(17) -0.01625(14) 0.0599(5) Uani 1 1 d .
H3 H 0.3252 0.4855 -0.0633 0.072 Uiso 1 1 calc R
C4 C 0.3145(2) 0.53357(16) 0.07523(14) 0.0567(5) Uani 1 1 d .
H4 H 0.4092 0.4898 0.0881 0.068 Uiso 1 1 calc R
C5 C 0.22698(19) 0.59971(14) 0.14708(12) 0.0460(4) Uani 1 1 d .
C6 C 0.27940(19) 0.60287(14) 0.24910(12) 0.0460(4) Uani 1 1 d .
H6 H 0.1897 0.6406 0.2897 0.055 Uiso 1 1 calc R
C7 C 0.40350(19) 0.67580(14) 0.25549(12) 0.0465(4) Uani 1 1 d .
H7 H 0.4927 0.6418 0.2128 0.056 Uiso 1 1 calc R
C8 C 0.3428(2) 0.79711(15) 0.22106(12) 0.0483(4) Uani 1 1 d .
C9 C 0.4359(2) 0.96338(14) 0.14802(12) 0.0467(4) Uani 1 1 d .
C10 C 0.5756(2) 1.00247(14) 0.12521(12) 0.0476(4) Uani 1 1 d .
C11 C 0.5693(2) 1.11412(15) 0.08978(13) 0.0534(5) Uani 1 1 d .
C12 C 0.7103(3) 1.14835(18) 0.06758(15) 0.0654(5) Uani 1 1 d .
H12 H 0.7118 1.2206 0.0432 0.078 Uiso 1 1 calc R
C13 C 0.8443(3) 1.07556(19) 0.08180(16) 0.0692(6) Uani 1 1 d .
H13 H 0.9380 1.0973 0.0671 0.083 Uiso 1 1 calc R
C14 C 0.8392(2) 0.96714(18) 0.11897(15) 0.0642(5) Uani 1 1 d .
H14 H 0.9318 0.9189 0.1297 0.077 Uiso 1 1 calc R
C15 C 0.4563(2) 0.67829(15) 0.35891(13) 0.0505(4) Uani 1 1 d .
H15 H 0.4995 0.6000 0.3772 0.061 Uiso 1 1 calc R
C16 C 0.7243(2) 0.6916(2) 0.35671(16) 0.0665(6) Uani 1 1 d .
C17 C 0.8279(2) 0.7735(2) 0.36517(17) 0.0807(7) Uani 1 1 d .
H17A H 0.9282 0.7329 0.3789 0.121 Uiso 1 1 calc GR
H17B H 0.7878 0.8269 0.4161 0.121 Uiso 1 1 calc GR
H17C H 0.8351 0.8137 0.3060 0.121 Uiso 1 1 calc GR
C18 C 0.3349(2) 0.72958(15) 0.43517(13) 0.0507(4) Uani 1 1 d .
C19 C 0.2723(2) 0.66046(16) 0.50037(13) 0.0566(5) Uani 1 1 d .
H19 H 0.3017 0.5816 0.4947 0.068 Uiso 1 1 calc R
C20 C 0.1667(2) 0.70760(19) 0.57362(14) 0.0644(5) Uani 1 1 d .
H20 H 0.1252 0.6596 0.6159 0.077 Uiso 1 1 calc R
C21 C 0.1214(2) 0.82424(19) 0.58551(14) 0.0627(5) Uani 1 1 d .
C22 C 0.0147(3) 0.8769(2) 0.66923(17) 0.0893(8) Uani 1 1 d .
H22A H -0.0444 0.8228 0.6940 0.134 Uiso 1 1 calc GR
H22B H -0.0533 0.9436 0.6484 0.134 Uiso 1 1 calc GR
H22C H 0.0741 0.8979 0.7185 0.134 Uiso 1 1 calc GR
C23 C 0.1824(2) 0.89282(17) 0.51892(15) 0.0652(5) Uani 1 1 d .
H23 H 0.1516 0.9716 0.5241 0.078 Uiso 1 1 calc R
C24 C 0.2866(2) 0.84725(16) 0.44580(15) 0.0618(5) Uani 1 1 d .
H24 H 0.3258 0.8955 0.4027 0.074 Uiso 1 1 calc R
C25 C 0.0346(2) 0.65861(16) 0.03327(14) 0.0595(5) Uani 1 1 d .
H25 H -0.0611 0.7009 0.0207 0.071 Uiso 1 1 calc R
C26 C 0.0847(2) 0.66100(16) 0.12478(14) 0.0553(5) Uani 1 1 d .
H26 H 0.0216 0.7047 0.1723 0.066 Uiso 1 1 calc R
C27 C 0.3252(2) 0.48195(14) 0.28708(12) 0.0477(4) Uani 1 1 d .
C28 C 0.4699(2) 0.41503(16) 0.27036(14) 0.0576(5) Uani 1 1 d .
H28 H 0.5469 0.4459 0.2379 0.069 Uiso 1 1 calc R
C29 C 0.5032(2) 0.30322(16) 0.30066(15) 0.0614(5) Uani 1 1 d .
H29 H 0.6014 0.2602 0.2871 0.074 Uiso 1 1 calc R
C30 C 0.3937(3) 0.25415(16) 0.35069(14) 0.0618(5) Uani 1 1 d .
C31 C 0.2498(3) 0.32230(18) 0.37006(15) 0.0663(6) Uani 1 1 d .
H31 H 0.1744 0.2923 0.4052 0.080 Uiso 1 1 calc R
C32 C 0.2146(2) 0.43404(16) 0.33856(14) 0.0575(5) Uani 1 1 d .
H32 H 0.1165 0.4771 0.3520 0.069 Uiso 1 1 calc R
C33 C 0.4293(3) 0.13094(19) 0.38165(18) 0.0843(7) Uani 1 1 d .
H33A H 0.5310 0.0961 0.3568 0.126 Uiso 1 1 calc GR
H33B H 0.3562 0.0908 0.3575 0.126 Uiso 1 1 calc GR
H33C H 0.4234 0.1277 0.4503 0.126 Uiso 1 1 calc GR
C34 C 0.2979(2) 1.03546(16) 0.13872(14) 0.0553(5) Uani 1 1 d .
H34 H 0.2066 1.0107 0.1547 0.066 Uiso 1 1 calc R
C35 C 0.2943(2) 1.14648(17) 0.10519(15) 0.0640(5) Uani 1 1 d .
H35 H 0.1998 1.1948 0.0998 0.077 Uiso 1 1 calc R
C36 C 0.4249(3) 1.18531(17) 0.08048(15) 0.0644(5) Uani 1 1 d .
H36 H 0.4193 1.2589 0.0574 0.077 Uiso 1 1 calc R

loop_
_atom_site_aniso_label
_atom_site_aniso_U_11
_atom_site_aniso_U_22
_atom_site_aniso_U_33
_atom_site_aniso_U_23
_atom_site_aniso_U_13
_atom_site_aniso_U_12
O1 0.0495(8) 0.0494(7) 0.0851(10) 0.0061(7) 0.0042(7) -0.0062(6)
O2 0.0503(7) 0.0531(8) 0.0811(9) 0.0030(7) -0.0124(7) -0.0152(6)
O3 0.0704(11) 0.0844(14) 0.246(3) -0.0386(16) 0.0003(15) 0.0056(10)
N1 0.0498(8) 0.0423(8) 0.0627(9) 0.0092(7) -0.0003(7) -0.0097(6)
N2 0.0550(9) 0.0499(9) 0.0602(9) 0.0043(7) -0.0042(7) -0.0119(7)
C1 0.0934(16) 0.0699(14) 0.0636(13) 0.0044(10) -0.0169(12) -0.0214(12)
C2 0.0619(11) 0.0484(10) 0.0553(10) 0.0067(8) -0.0089(9) -0.0232(8)
C3 0.0591(11) 0.0633(12) 0.0567(11) -0.0112(9) 0.0011(9) -0.0121(9)
C4 0.0478(10) 0.0577(11) 0.0630(11) -0.0031(9) -0.0043(9) -0.0065(8)
C5 0.0468(9) 0.0414(9) 0.0519(10) 0.0040(7) -0.0014(8) -0.0145(7)
C6 0.0450(9) 0.0419(9) 0.0509(9) 0.0029(7) 0.0003(7) -0.0097(7)
C7 0.0462(9) 0.0401(9) 0.0528(10) 0.0002(7) 0.0008(8) -0.0087(7)
C8 0.0526(10) 0.0436(9) 0.0497(10) -0.0013(7) -0.0011(8) -0.0124(8)
C9 0.0553(10) 0.0414(9) 0.0438(9) 0.0032(7) -0.0055(8) -0.0099(7)
C10 0.0583(10) 0.0436(9) 0.0430(9) 0.0010(7) -0.0055(8) -0.0145(8)
C11 0.0715(12) 0.0445(10) 0.0470(10) 0.0004(8) -0.0066(9) -0.0172(9)
C12 0.0873(15) 0.0518(11) 0.0644(12) 0.0054(9) -0.0055(11) -0.0316(11)
C13 0.0718(13) 0.0678(13) 0.0762(14) 0.0036(11) -0.0051(11) -0.0341(11)
C14 0.0573(11) 0.0665(13) 0.0715(13) 0.0031(10) -0.0036(10) -0.0191(10)
C15 0.0520(10) 0.0411(9) 0.0609(11) 0.0033(8) -0.0088(8) -0.0135(7)
C16 0.0527(11) 0.0766(15) 0.0688(13) -0.0110(11) -0.0003(10) -0.0101(10)
C17 0.0587(13) 0.114(2) 0.0744(14) -0.0078(13) -0.0041(11) -0.0301(12)
C18 0.0572(10) 0.0468(10) 0.0509(10) 0.0011(8) -0.0116(8) -0.0140(8)
C19 0.0703(12) 0.0506(10) 0.0515(10) 0.0039(8) -0.0112(9) -0.0161(9)
C20 0.0750(13) 0.0730(14) 0.0484(11) 0.0054(9) -0.0061(10) -0.0219(11)
C21 0.0627(12) 0.0733(14) 0.0526(11) -0.0083(10) -0.0103(9) -0.0121(10)
C22 0.0918(17) 0.105(2) 0.0674(14) -0.0231(13) 0.0057(13) -0.0135(15)
C23 0.0728(13) 0.0506(11) 0.0714(13) -0.0099(10) -0.0079(11) -0.0089(10)
C24 0.0702(12) 0.0487(11) 0.0679(12) 0.0013(9) -0.0012(10) -0.0163(9)
C25 0.0561(11) 0.0560(11) 0.0647(12) 0.0085(9) -0.0116(10) -0.0043(9)
C26 0.0570(11) 0.0501(10) 0.0560(11) 0.0001(8) -0.0024(9) -0.0039(8)
C27 0.0568(10) 0.0413(9) 0.0481(9) 0.0007(7) -0.0077(8) -0.0159(8)
C28 0.0558(11) 0.0493(10) 0.0682(12) 0.0042(9) -0.0042(9) -0.0114(8)
C29 0.0647(12) 0.0487(11) 0.0706(13) -0.0017(9) -0.0193(10) -0.0055(9)
C30 0.0870(14) 0.0476(11) 0.0569(11) 0.0060(9) -0.0253(11) -0.0210(10)
C31 0.0829(15) 0.0592(12) 0.0643(12) 0.0140(10) -0.0087(11) -0.0311(11)
C32 0.0608(11) 0.0534(11) 0.0608(11) 0.0053(9) -0.0038(9) -0.0177(9)
C33 0.120(2) 0.0545(13) 0.0852(16) 0.0168(11) -0.0376(15) -0.0248(13)
C34 0.0559(11) 0.0523(11) 0.0573(11) 0.0066(8) -0.0070(9) -0.0086(8)
C35 0.0690(13) 0.0526(11) 0.0660(12) 0.0074(9) -0.0147(10) 0.0022(10)
C36 0.0852(14) 0.0421(10) 0.0666(12) 0.0086(9) -0.0133(11) -0.0115(10)

loop_
_atom_type_symbol
_atom_type_description
_atom_type_scat_dispersion_real
_atom_type_scat_dispersion_imag
_atom_type_scat_source
C C 0.0033 0.0016 'International Tables Vol C Tables 4.2.6.8 and 6.1.1.4'
H H 0.0000 0.0000 'International Tables Vol C Tables 4.2.6.8 and 6.1.1.4'
N N 0.0061 0.0033 'International Tables Vol C Tables 4.2.6.8 and 6.1.1.4'
O O 0.0106 0.0060 'International Tables Vol C Tables 4.2.6.8 and 6.1.1.4'

loop_
_geom_angle_atom_site_label_1
_geom_angle_atom_site_label_2
_geom_angle_atom_site_label_3
_geom_angle
C16 O2 C15 119.46(15)
C8 N1 H1 116.0
C8 N1 C9 127.97(15)
C9 N1 H1 116.0
C14 N2 C10 117.42(16)
H1A C1 H1B 109.5
H1A C1 H1C 109.5
H1B C1 H1C 109.5
C2 C1 H1A 109.5
C2 C1 H1B 109.5
C2 C1 H1C 109.5
C3 C2 C1 121.27(19)
C25 C2 C1 121.55(18)
C25 C2 C3 117.18(17)
C2 C3 H3 119.2
C2 C3 C4 121.68(18)
C4 C3 H3 119.2
C3 C4 H4 119.4
C5 C4 C3 121.12(17)
C5 C4 H4 119.4
C4 C5 C6 122.21(15)
C4 C5 C26 117.14(16)
C26 C5 C6 120.60(16)
C5 C6 H6 106.7
C5 C6 C7 111.88(14)
C7 C6 H6 106.7
C27 C6 C5 110.37(14)
C27 C6 H6 106.7
C27 C6 C7 114.06(14)
C6 C7 H7 108.2
C6 C7 C15 111.58(14)
C8 C7 C6 109.88(14)
C8 C7 H7 108.2
C8 C7 C15 110.66(14)
C15 C7 H7 108.2
O1 C8 N1 123.40(16)
O1 C8 C7 122.10(15)
N1 C8 C7 114.49(14)
N1 C9 C10 115.49(15)
C34 C9 N1 124.77(16)
C34 C9 C10 119.74(16)
N2 C10 C9 118.07(15)
N2 C10 C11 122.66(17)
C11 C10 C9 119.27(16)
C12 C11 C10 117.09(18)
C12 C11 C36 123.69(18)
C36 C11 C10 119.20(18)
C11 C12 H12 120.1
C13 C12 C11 119.84(18)
C13 C12 H12 120.1
C12 C13 H13 120.5
C12 C13 C14 119.1(2)
C14 C13 H13 120.5
N2 C14 C13 123.9(2)
N2 C14 H14 118.1
C13 C14 H14 118.1
O2 C15 C7 108.58(14)
O2 C15 H15 108.4
O2 C15 C18 106.60(14)
C7 C15 H15 108.4
C18 C15 C7 116.18(14)
C18 C15 H15 108.4
O2 C16 C17 111.22(19)
O3 C16 O2 122.1(2)
O3 C16 C17 126.6(2)
C16 C17 H17A 109.5
C16 C17 H17B 109.5
C16 C17 H17C 109.5
H17A C17 H17B 109.5
H17A C17 H17C 109.5
H17B C17 H17C 109.5
C19 C18 C15 120.57(16)
C19 C18 C24 117.77(18)
C24 C18 C15 121.59(17)
C18 C19 H19 119.7
C20 C19 C18 120.69(18)
C20 C19 H19 119.7
C19 C20 H20 119.2
C21 C20 C19 121.60(19)
C21 C20 H20 119.2
C20 C21 C22 122.1(2)
C20 C21 C23 117.35(19)
C23 C21 C22 120.5(2)
C21 C22 H22A 109.5
C21 C22 H22B 109.5
C21 C22 H22C 109.5
H22A C22 H22B 109.5
H22A C22 H22C 109.5
H22B C22 H22C 109.5
C21 C23 H23 119.2
C24 C23 C21 121.64(19)
C24 C23 H23 119.2
C18 C24 H24 119.5
C23 C24 C18 120.92(19)
C23 C24 H24 119.5
C2 C25 H25 119.4
C2 C25 C26 121.29(17)
C26 C25 H25 119.4
C5 C26 H26 119.2
C25 C26 C5 121.54(18)
C25 C26 H26 119.2
C28 C27 C6 123.72(16)
C28 C27 C32 117.48(16)
C32 C27 C6 118.76(16)
C27 C28 H28 119.2
C27 C28 C29 121.64(18)
C29 C28 H28 119.2
C28 C29 H29 119.3
C30 C29 C28 121.38(19)
C30 C29 H29 119.3
C29 C30 C31 117.02(17)
C29 C30 C33 121.2(2)
C31 C30 C33 121.7(2)
C30 C31 H31 119.0
C30 C31 C32 121.97(19)
C32 C31 H31 119.0
C27 C32 H32 119.8
C31 C32 C27 120.46(19)
C31 C32 H32 119.8
C30 C33 H33A 109.5
C30 C33 H33B 109.5
C30 C33 H33C 109.5
H33A C33 H33B 109.5
H33A C33 H33C 109.5
H33B C33 H33C 109.5
C9 C34 H34 120.0
C9 C34 C35 120.01(18)
C35 C34 H34 120.0
C34 C35 H35 119.1
C36 C35 C34 121.74(18)
C36 C35 H35 119.1
C11 C36 H36 120.0
C35 C36 C11 120.01(18)
C35 C36 H36 120.0

loop_
_geom_bond_atom_site_label_1
_geom_bond_atom_site_label_2
_geom_bond_distance
O1 C8 1.216(2)
O2 C15 1.461(2)
O2 C16 1.337(2)
O3 C16 1.191(3)
N1 H1 0.8600
N1 C8 1.364(2)
N1 C9 1.405(2)
N2 C10 1.371(2)
N2 C14 1.315(2)
C1 H1A 0.9600
C1 H1B 0.9600
C1 H1C 0.9600
C1 C2 1.517(3)
C2 C3 1.384(3)
C2 C25 1.376(3)
C3 H3 0.9300
C3 C4 1.390(3)
C4 H4 0.9300
C4 C5 1.377(3)
C5 C6 1.536(2)
C5 C26 1.388(2)
C6 H6 0.9800
C6 C7 1.542(2)
C6 C27 1.528(2)
C7 H7 0.9800
C7 C8 1.534(2)
C7 C15 1.556(2)
C9 C10 1.426(2)
C9 C34 1.370(2)
C10 C11 1.415(2)
C11 C12 1.408(3)
C11 C36 1.410(3)
C12 H12 0.9300
C12 C13 1.358(3)
C13 H13 0.9300
C13 C14 1.403(3)
C14 H14 0.9300
C15 H15 0.9800
C15 C18 1.505(3)
C16 C17 1.481(3)
C17 H17A 0.9600
C17 H17B 0.9600
C17 H17C 0.9600
C18 C19 1.388(3)
C18 C24 1.394(3)
C19 H19 0.9300
C19 C20 1.382(3)
C20 H20 0.9300
C20 C21 1.381(3)
C21 C22 1.511(3)
C21 C23 1.390(3)
C22 H22A 0.9600
C22 H22B 0.9600
C22 H22C 0.9600
C23 H23 0.9300
C23 C24 1.370(3)
C24 H24 0.9300
C25 H25 0.9300
C25 C26 1.388(3)
C26 H26 0.9300
C27 C28 1.382(3)
C27 C32 1.390(3)
C28 H28 0.9300
C28 C29 1.384(3)
C29 H29 0.9300
C29 C30 1.381(3)
C30 C31 1.386(3)
C30 C33 1.514(3)
C31 H31 0.9300
C31 C32 1.389(3)
C32 H32 0.9300
C33 H33A 0.9600
C33 H33B 0.9600
C33 H33C 0.9600
C34 H34 0.9300
C34 C35 1.402(3)
C35 H35 0.9300
C35 C36 1.356(3)
C36 H36 0.9300

loop_
_geom_torsion_atom_site_label_1
_geom_torsion_atom_site_label_2
_geom_torsion_atom_site_label_3
_geom_torsion_atom_site_label_4
_geom_torsion
O2 C15 C18 C19 -133.59(17)
O2 C15 C18 C24 43.3(2)
N1 C9 C10 N2 -2.7(2)
N1 C9 C10 C11 177.83(15)
N1 C9 C34 C35 -179.03(17)
N2 C10 C11 C12 1.1(3)
N2 C10 C11 C36 -177.61(16)
C1 C2 C3 C4 178.15(18)
C1 C2 C25 C26 -178.37(18)
C2 C3 C4 C5 0.2(3)
C2 C25 C26 C5 0.3(3)
C3 C2 C25 C26 1.6(3)
C3 C4 C5 C6 179.21(17)
C3 C4 C5 C26 1.7(3)
C4 C5 C6 C7 76.6(2)
C4 C5 C6 C27 -51.5(2)
C4 C5 C26 C25 -1.9(3)
C5 C6 C7 C8 57.05(18)
C5 C6 C7 C15 -179.83(13)
C5 C6 C27 C28 85.9(2)
C5 C6 C27 C32 -91.71(19)
C6 C5 C26 C25 -179.48(17)
C6 C7 C8 O1 31.7(2)
C6 C7 C8 N1 -149.40(16)
C6 C7 C15 O2 177.98(13)
C6 C7 C15 C18 -61.95(19)
C6 C27 C28 C29 -175.51(17)
C6 C27 C32 C31 176.71(17)
C7 C6 C27 C28 -41.1(2)
C7 C6 C27 C32 141.33(17)
C7 C15 C18 C19 105.28(19)
C7 C15 C18 C24 -77.8(2)
C8 N1 C9 C10 167.81(17)
C8 N1 C9 C34 -12.0(3)
C8 C7 C15 O2 -59.34(18)
C8 C7 C15 C18 60.73(19)
C9 N1 C8 O1 4.4(3)
C9 N1 C8 C7 -174.53(15)
C9 C10 C11 C12 -179.48(16)
C9 C10 C11 C36 1.8(3)
C9 C34 C35 C36 0.6(3)
C10 N2 C14 C13 -1.3(3)
C10 C9 C34 C35 1.2(3)
C10 C11 C12 C13 -0.9(3)
C10 C11 C36 C35 -0.1(3)
C11 C12 C13 C14 -0.3(3)
C12 C11 C36 C35 -178.7(2)
C12 C13 C14 N2 1.5(3)
C14 N2 C10 C9 -179.44(17)
C14 N2 C10 C11 0.0(3)
C15 O2 C16 O3 6.1(3)
C15 O2 C16 C17 -175.30(16)
C15 C7 C8 O1 -92.0(2)
C15 C7 C8 N1 86.93(18)
C15 C18 C19 C20 176.51(16)
C15 C18 C24 C23 -176.24(17)
C16 O2 C15 C7 -100.21(18)
C16 O2 C15 C18 133.93(17)
C18 C19 C20 C21 -0.9(3)
C19 C18 C24 C23 0.8(3)
C19 C20 C21 C22 -175.63(19)
C19 C20 C21 C23 2.0(3)
C20 C21 C23 C24 -1.8(3)
C21 C23 C24 C18 0.4(3)
C22 C21 C23 C24 175.9(2)
C24 C18 C19 C20 -0.5(3)
C25 C2 C3 C4 -1.8(3)
C26 C5 C6 C7 -105.96(18)
C26 C5 C6 C27 125.89(17)
C27 C6 C7 C8 -176.79(14)
C27 C6 C7 C15 -53.66(19)
C27 C28 C29 C30 -1.3(3)
C28 C27 C32 C31 -1.0(3)
C28 C29 C30 C31 -0.7(3)
C28 C29 C30 C33 178.50(18)
C29 C30 C31 C32 1.8(3)
C30 C31 C32 C27 -0.9(3)
C32 C27 C28 C29 2.1(3)
C33 C30 C31 C32 -177.43(19)
C34 C9 C10 N2 177.09(16)
C34 C9 C10 C11 -2.4(3)
C34 C35 C36 C11 -1.1(3)
C36 C11 C12 C13 177.71(19)
